data_7230513
loop_
_publ_author_name
'Lu, Ni-Hong'
'Zhang, Zi-Wei'
'Guo, Rui-Wei'
'Yang, Li-Xia'
'Song, Ya-Xian'
'Ye, Jin-Shan'
'Shi, Yan-Kun'

_publ_section_title
;
 Yunnanterpene G, a spiro-triterpene from the roots of Cimicifuga foetida,
 downregulates the expression of CD147 and MMPs in PMA differentiated
 THP-1 cells
;
_journal_issue 27
_journal_name_full 'RSC Advances'
_journal_page_first 15036
_journal_paper_doi 10.1039/C8RA01895B
_journal_volume 8
_journal_year 2018
_chemical_absolute_configuration ad
_chemical_formula_moiety 'C30 H44 O6, H2 O'
_chemical_formula_sum 'C30 H46 O7'
_chemical_formula_weight 518.67
_space_group_crystal_system monoclinic
_space_group_IT_number 4
_space_group_name_Hall 'P 2yb'
_space_group_name_H-M_alt 'P 1 21 1'
_symmetry_space_group_name_Hall 'P 2yb'
_symmetry_space_group_name_H-M 'P 1 21 1'
_atom_sites_solution_hydrogens mixed
_atom_sites_solution_primary direct
_atom_sites_solution_secondary difmap
_audit_creation_method SHELXL-2014/7
_audit_update_record
;
2017-12-22 deposited with the CCDC.
2018-04-03 downloaded from the CCDC.
;
_cell_angle_alpha 90
_cell_angle_beta 102.545(2)
_cell_angle_gamma 90
_cell_formula_units_Z 2
_cell_length_a 6.1629(2)
_cell_length_b 18.1237(6)
_cell_length_c 12.4853(4)
_cell_measurement_reflns_used 5779
_cell_measurement_temperature 100(2)
_cell_measurement_theta_max 69.19
_cell_measurement_theta_min 4.88
_cell_volume 1361.25(8)
_computing_cell_refinement 'Bruker SAINT'
_computing_data_collection 'Bruker APEX2'
_computing_data_reduction 'Bruker SAINT'
_computing_molecular_graphics 'Bruker SHELXTL'
_computing_publication_material 'Bruker SHELXTL'
_computing_structure_refinement 'SHELXL-2014 (Sheldrick 2014)'
_computing_structure_solution 'SHELXS-97 (Sheldrick 2008)'
_diffrn_ambient_temperature 100(2)
_diffrn_measured_fraction_theta_full 0.987
_diffrn_measured_fraction_theta_max 0.968
_diffrn_measurement_device_type 'Bruker APEX-II CCD'
_diffrn_measurement_method '\f and \w scans'
_diffrn_radiation_type CuK\a
_diffrn_radiation_wavelength 1.54178
_diffrn_reflns_av_R_equivalents 0.0451
_diffrn_reflns_av_unetI/netI 0.0536
_diffrn_reflns_Laue_measured_fraction_full 0.987
_diffrn_reflns_Laue_measured_fraction_max 0.968
_diffrn_reflns_limit_h_max 7
_diffrn_reflns_limit_h_min -7
_diffrn_reflns_limit_k_max 21
_diffrn_reflns_limit_k_min -21
_diffrn_reflns_limit_l_max 14
_diffrn_reflns_limit_l_min -14
_diffrn_reflns_number 11631
_diffrn_reflns_point_group_measured_fraction_full 0.890
_diffrn_reflns_point_group_measured_fraction_max 0.868
_diffrn_reflns_theta_full 67.679
_diffrn_reflns_theta_max 69.594
_diffrn_reflns_theta_min 4.880
_diffrn_source 'fine-focus sealed tube'
_exptl_absorpt_coefficient_mu 0.713
_exptl_absorpt_correction_type multi-scan
_exptl_absorpt_process_details sadabs
_exptl_crystal_colour colourless
_exptl_crystal_density_diffrn 1.265
_exptl_crystal_description prism
_exptl_crystal_F_000 564
_exptl_crystal_size_max 0.400
_exptl_crystal_size_mid 0.120
_exptl_crystal_size_min 0.020
_exptl_transmission_factor_max 0.7532
_exptl_transmission_factor_min 0.5076
_refine_diff_density_max 0.207
_refine_diff_density_min -0.277
_refine_diff_density_rms 0.057
_refine_ls_abs_structure_details
;
 Flack x determined using 1674 quotients [(I+)-(I-)]/[(I+)+(I-)]
 (Parsons, Flack and Wagner, Acta Cryst. B69 (2013) 249-259).
;
_refine_ls_abs_structure_Flack 0.07(11)
_refine_ls_extinction_method none
_refine_ls_goodness_of_fit_ref 1.047
_refine_ls_hydrogen_treatment constr
_refine_ls_matrix_type full
_refine_ls_number_parameters 343
_refine_ls_number_reflns 4459
_refine_ls_number_restraints 1
_refine_ls_restrained_S_all 1.047
_refine_ls_R_factor_all 0.0472
_refine_ls_R_factor_gt 0.0456
_refine_ls_shift/su_max 0.000
_refine_ls_shift/su_mean 0.000
_refine_ls_structure_factor_coef Fsqd
_refine_ls_weighting_details 'w=1/[\s^2^(Fo^2^)+(0.0841P)^2^+0.0487P] where P=(Fo^2^+2Fc^2^)/3'
_refine_ls_weighting_scheme calc
_refine_ls_wR_factor_gt 0.1194
_refine_ls_wR_factor_ref 0.1209
_reflns_Friedel_coverage 0.732
_reflns_Friedel_fraction_full 0.786
_reflns_Friedel_fraction_max 0.759
_reflns_number_gt 4262
_reflns_number_total 4459
_reflns_threshold_expression 'I > 2\s(I)'
_cod_data_source_file c8ra01895b2.cif
_cod_data_source_block cu_kys35_0m
_cod_database_code 7230513
_shelx_shelxl_version_number 2014/7
_shelx_space_group_comment
;
The symmetry employed for this shelxl refinement is uniquely defined
by the following loop, which should always be used as a source of
symmetry information in preference to the above space-group names.
They are only intended as comments.
;
_shelx_estimated_absorpt_t_min 0.763
_shelx_estimated_absorpt_t_max 0.986

loop_
_space_group_symop_operation_xyz
'x, y, z'
'-x, y+1/2, -z'

loop_
_atom_site_label
_atom_site_type_symbol
_atom_site_fract_x
_atom_site_fract_y
_atom_site_fract_z
_atom_site_U_iso_or_equiv
_atom_site_adp_type
_atom_site_occupancy
_atom_site_site_symmetry_order
_atom_site_calc_flag
_atom_site_refinement_flags_posn
_atom_site_refinement_flags_adp
O1S O -0.0126(3) 0.07584(12) 0.81690(17) 0.0285(5) Uani 1 1 d . .
H1SA H 0.1052 0.0483 0.8234 0.043 Uiso 1 1 d R U
H1SB H -0.0103 0.1047 0.7628 0.043 Uiso 1 1 d R U
O3 O 0.1126(3) 0.17894(11) 0.65907(17) 0.0262(5) Uani 1 1 d . .
O16 O 0.3647(3) 0.76895(11) 0.72763(16) 0.0238(4) Uani 1 1 d . .
O23 O 0.5739(3) 0.85337(12) 0.83836(16) 0.0244(4) Uani 1 1 d . .
O25 O 0.3683(3) 0.99251(11) 0.83921(16) 0.0232(4) Uani 1 1 d . .
H25 H 0.4738 1.0165 0.8776 0.035 Uiso 1 1 calc R U
O24 O 0.2772(4) 0.87975(12) 0.59552(16) 0.0285(5) Uani 1 1 d . .
H24 H 0.3307 0.8371 0.5958 0.043 Uiso 1 1 calc R U
O12 O 0.2843(3) 0.57256(12) 1.03689(15) 0.0215(4) Uani 1 1 d . .
H12 H 0.1899 0.5781 1.0757 0.032 Uiso 1 1 calc R U
C3 C 0.2445(5) 0.22650(16) 0.6977(2) 0.0221(6) Uani 1 1 d . .
C2 C 0.3032(5) 0.24184(16) 0.8190(2) 0.0246(6) Uani 1 1 d . .
H2A H 0.4652 0.2358 0.8472 0.030 Uiso 1 1 calc R U
H2B H 0.2250 0.2066 0.8581 0.030 Uiso 1 1 calc R U
C1 C 0.2336(5) 0.32129(16) 0.8391(2) 0.0219(6) Uani 1 1 d . .
H1A H 0.0693 0.3247 0.8209 0.026 Uiso 1 1 calc R U
H1B H 0.2852 0.3334 0.9179 0.026 Uiso 1 1 calc R U
C10 C 0.3281(5) 0.37710(16) 0.7713(2) 0.0211(6) Uani 1 1 d . .
C9 C 0.3070(5) 0.45874(15) 0.8000(2) 0.0200(6) Uani 1 1 d . .
C8 C 0.2685(5) 0.51170(15) 0.7055(2) 0.0203(6) Uani 1 1 d . .
C14 C 0.1690(4) 0.58490(15) 0.7253(2) 0.0196(6) Uani 1 1 d . .
C15 C 0.2260(5) 0.65051(16) 0.6587(2) 0.0208(5) Uani 1 1 d . .
H15A H 0.3837 0.6487 0.6531 0.025 Uiso 1 1 calc R U
H15B H 0.1306 0.6508 0.5839 0.025 Uiso 1 1 calc R U
C16 C 0.1813(5) 0.71848(16) 0.7235(2) 0.0213(6) Uani 1 1 d . .
H16 H 0.0393 0.7425 0.6854 0.026 Uiso 1 1 calc R U
C23 C 0.3509(5) 0.83570(16) 0.7864(2) 0.0217(6) Uani 1 1 d . .
C24 C 0.2691(5) 0.90039(16) 0.7047(2) 0.0225(6) Uani 1 1 d . .
H24A H 0.1156 0.9162 0.7089 0.027 Uiso 1 1 calc R U
C25 C 0.4376(5) 0.96186(16) 0.7454(2) 0.0224(6) Uani 1 1 d . .
C27 C 0.4549(5) 1.02098(17) 0.6622(3) 0.0272(6) Uani 1 1 d . .
H27A H 0.3120 1.0466 0.6403 0.041 Uiso 1 1 calc R U
H27B H 0.4934 0.9982 0.5976 0.041 Uiso 1 1 calc R U
H27C H 0.5705 1.0565 0.6947 0.041 Uiso 1 1 calc R U
C19 C 0.5322(5) 0.41974(16) 0.8255(2) 0.0229(6) Uani 1 1 d . .
H19A H 0.6402 0.4326 0.7803 0.027 Uiso 1 1 calc R U
H19B H 0.5991 0.4086 0.9033 0.027 Uiso 1 1 calc R U
C11 C 0.1958(5) 0.47665(15) 0.8955(2) 0.0223(6) Uani 1 1 d . .
H11A H 0.2814 0.4517 0.9618 0.027 Uiso 1 1 calc R U
H11B H 0.0454 0.4545 0.8788 0.027 Uiso 1 1 calc R U
C12 C 0.1717(4) 0.55958(16) 0.9245(2) 0.0195(5) Uani 1 1 d . .
H12A H 0.0100 0.5700 0.9181 0.023 Uiso 1 1 calc R U
C13 C 0.2572(4) 0.61215(15) 0.8467(2) 0.0187(5) Uani 1 1 d . .
C7 C 0.3070(5) 0.49280(17) 0.6084(2) 0.0241(6) Uani 1 1 d . .
H7 H 0.2911 0.5295 0.5529 0.029 Uiso 1 1 calc R U
C6 C 0.3745(5) 0.41618(17) 0.5817(2) 0.0266(6) Uani 1 1 d . .
H6A H 0.5387 0.4127 0.5978 0.032 Uiso 1 1 calc R U
H6B H 0.3186 0.4064 0.5025 0.032 Uiso 1 1 calc R U
C5 C 0.2811(5) 0.35813(16) 0.6490(2) 0.0216(6) Uani 1 1 d . .
H5 H 0.1158 0.3599 0.6230 0.026 Uiso 1 1 calc R U
C4 C 0.3524(5) 0.27780(16) 0.6264(2) 0.0223(6) Uani 1 1 d . .
C30 C 0.6053(5) 0.26675(17) 0.6569(2) 0.0262(6) Uani 1 1 d . .
H30A H 0.6396 0.2141 0.6545 0.039 Uiso 1 1 calc R U
H30B H 0.6637 0.2857 0.7311 0.039 Uiso 1 1 calc R U
H30C H 0.6741 0.2935 0.6047 0.039 Uiso 1 1 calc R U
C29 C 0.2639(5) 0.25770(17) 0.5061(2) 0.0265(6) Uani 1 1 d . .
H29A H 0.2917 0.2053 0.4951 0.040 Uiso 1 1 calc R U
H29B H 0.3394 0.2876 0.4599 0.040 Uiso 1 1 calc R U
H29C H 0.1036 0.2673 0.4861 0.040 Uiso 1 1 calc R U
C17 C 0.1610(4) 0.69170(15) 0.8391(2) 0.0195(5) Uani 1 1 d . .
H17 H -0.0016 0.6866 0.8367 0.023 Uiso 1 1 calc R U
C20 C 0.2496(4) 0.74984(15) 0.9270(2) 0.0200(6) Uani 1 1 d . .
H20 H 0.4121 0.7418 0.9567 0.024 Uiso 1 1 calc R U
C22 C 0.2128(5) 0.82560(16) 0.8719(2) 0.0216(6) Uani 1 1 d . .
H22A H 0.0535 0.8313 0.8367 0.026 Uiso 1 1 calc R U
H22B H 0.2520 0.8645 0.9285 0.026 Uiso 1 1 calc R U
C26 C 0.6452(5) 0.91563(16) 0.7852(2) 0.0235(6) Uani 1 1 d . .
H26A H 0.7091 0.8998 0.7227 0.028 Uiso 1 1 calc R U
H26B H 0.7589 0.9441 0.8372 0.028 Uiso 1 1 calc R U
C21 C 0.1260(5) 0.74725(16) 1.0208(2) 0.0228(6) Uani 1 1 d . .
H21A H 0.1785 0.7874 1.0725 0.034 Uiso 1 1 calc R U
H21B H 0.1542 0.6998 1.0589 0.034 Uiso 1 1 calc R U
H21C H -0.0339 0.7529 0.9911 0.034 Uiso 1 1 calc R U
C28 C -0.0871(5) 0.57418(17) 0.6952(2) 0.0232(6) Uani 1 1 d . .
H28A H -0.1337 0.5613 0.6174 0.035 Uiso 1 1 calc R U
H28B H -0.1602 0.6201 0.7093 0.035 Uiso 1 1 calc R U
H28C H -0.1289 0.5344 0.7400 0.035 Uiso 1 1 calc R U
C18 C 0.5138(4) 0.61437(15) 0.8766(2) 0.0205(6) Uani 1 1 d . .
H18A H 0.5642 0.6271 0.9544 0.031 Uiso 1 1 calc R U
H18B H 0.5673 0.6516 0.8316 0.031 Uiso 1 1 calc R U
H18C H 0.5727 0.5659 0.8629 0.031 Uiso 1 1 calc R U

loop_
_atom_site_aniso_label
_atom_site_aniso_U_11
_atom_site_aniso_U_22
_atom_site_aniso_U_33
_atom_site_aniso_U_23
_atom_site_aniso_U_13
_atom_site_aniso_U_12
O1S 0.0301(10) 0.0283(11) 0.0322(11) 0.0044(9) 0.0178(8) 0.0028(9)
O3 0.0300(11) 0.0217(10) 0.0288(10) -0.0015(9) 0.0102(8) -0.0016(8)
O16 0.0314(11) 0.0206(10) 0.0246(10) -0.0019(8) 0.0179(8) -0.0014(8)
O23 0.0265(10) 0.0230(10) 0.0251(10) 0.0026(8) 0.0084(8) 0.0001(8)
O25 0.0266(10) 0.0225(10) 0.0239(9) -0.0052(8) 0.0127(8) -0.0003(8)
O24 0.0451(13) 0.0242(10) 0.0188(9) -0.0011(8) 0.0128(8) -0.0022(9)
O12 0.0257(9) 0.0255(10) 0.0166(9) -0.0006(8) 0.0117(7) 0.0007(8)
C3 0.0228(13) 0.0205(13) 0.0244(14) -0.0009(11) 0.0087(10) 0.0048(11)
C2 0.0299(14) 0.0225(15) 0.0245(14) 0.0011(11) 0.0125(11) -0.0025(11)
C1 0.0264(14) 0.0198(13) 0.0227(13) -0.0012(11) 0.0125(11) -0.0025(11)
C10 0.0247(14) 0.0208(14) 0.0206(13) 0.0004(11) 0.0111(10) -0.0001(11)
C9 0.0264(14) 0.0179(13) 0.0190(13) -0.0010(11) 0.0120(11) -0.0030(11)
C8 0.0219(13) 0.0206(13) 0.0209(13) -0.0005(11) 0.0103(10) -0.0030(10)
C14 0.0233(13) 0.0219(14) 0.0158(12) -0.0016(11) 0.0087(10) -0.0011(11)
C15 0.0252(13) 0.0219(13) 0.0174(12) 0.0000(11) 0.0096(10) 0.0011(11)
C16 0.0244(13) 0.0229(13) 0.0188(12) 0.0034(11) 0.0094(10) 0.0009(11)
C23 0.0268(14) 0.0203(14) 0.0214(13) -0.0004(11) 0.0125(10) 0.0014(11)
C24 0.0298(14) 0.0216(14) 0.0184(13) -0.0011(11) 0.0106(11) -0.0004(11)
C25 0.0269(14) 0.0209(13) 0.0227(13) -0.0019(11) 0.0123(11) -0.0004(12)
C27 0.0345(16) 0.0201(13) 0.0309(15) 0.0011(12) 0.0158(13) -0.0004(12)
C19 0.0270(14) 0.0203(13) 0.0228(13) -0.0008(11) 0.0087(11) -0.0010(11)
C11 0.0287(14) 0.0228(15) 0.0191(12) -0.0010(11) 0.0133(11) -0.0022(11)
C12 0.0207(12) 0.0236(14) 0.0165(12) -0.0001(11) 0.0090(10) 0.0015(11)
C13 0.0214(13) 0.0219(13) 0.0158(12) -0.0012(11) 0.0104(10) 0.0005(10)
C7 0.0336(15) 0.0208(13) 0.0222(13) 0.0021(11) 0.0158(11) -0.0010(11)
C6 0.0378(16) 0.0232(14) 0.0235(14) 0.0004(12) 0.0168(12) 0.0000(12)
C5 0.0252(13) 0.0216(14) 0.0204(13) -0.0009(11) 0.0103(10) 0.0003(11)
C4 0.0262(14) 0.0235(14) 0.0195(13) -0.0021(10) 0.0103(11) -0.0011(11)
C30 0.0298(15) 0.0242(14) 0.0287(14) -0.0007(12) 0.0154(12) 0.0005(12)
C29 0.0352(15) 0.0254(14) 0.0212(13) -0.0038(12) 0.0111(11) -0.0022(12)
C17 0.0222(12) 0.0201(13) 0.0189(13) 0.0001(11) 0.0103(10) 0.0013(11)
C20 0.0238(13) 0.0213(13) 0.0175(12) 0.0002(11) 0.0103(10) -0.0003(11)
C22 0.0251(14) 0.0212(13) 0.0217(13) -0.0002(10) 0.0120(11) 0.0017(10)
C26 0.0257(14) 0.0222(14) 0.0262(13) -0.0013(11) 0.0137(11) -0.0010(11)
C21 0.0298(14) 0.0222(13) 0.0209(13) -0.0002(11) 0.0152(11) 0.0016(11)
C28 0.0253(13) 0.0262(14) 0.0199(12) -0.0024(11) 0.0089(10) -0.0009(11)
C18 0.0238(14) 0.0198(13) 0.0210(13) 0.0000(11) 0.0114(10) -0.0003(11)

loop_
_atom_type_symbol
_atom_type_description
_atom_type_scat_dispersion_real
_atom_type_scat_dispersion_imag
_atom_type_scat_source
C C 0.0181 0.0091 'International Tables Vol C Tables 4.2.6.8 and 6.1.1.4'
H H 0.0000 0.0000 'International Tables Vol C Tables 4.2.6.8 and 6.1.1.4'
O O 0.0492 0.0322 'International Tables Vol C Tables 4.2.6.8 and 6.1.1.4'

loop_
_geom_angle_atom_site_label_1
_geom_angle_atom_site_label_2
_geom_angle_atom_site_label_3
_geom_angle
H1SA O1S H1SB 105.5
C23 O16 C16 114.9(2)
C23 O23 C26 109.3(2)
C25 O25 H25 109.5
C24 O24 H24 109.5
C12 O12 H12 109.5
O3 C3 C2 121.7(3)
O3 C3 C4 122.6(2)
C2 C3 C4 115.6(2)
C3 C2 C1 108.8(2)
C3 C2 H2A 109.9
C1 C2 H2A 109.9
C3 C2 H2B 109.9
C1 C2 H2B 109.9
H2A C2 H2B 108.3
C10 C1 C2 112.3(2)
C10 C1 H1A 109.1
C2 C1 H1A 109.1
C10 C1 H1B 109.1
C2 C1 H1B 109.1
H1A C1 H1B 107.9
C19 C10 C1 118.5(2)
C19 C10 C5 121.5(2)
C1 C10 C5 113.3(2)
C19 C10 C9 60.34(18)
C1 C10 C9 116.8(2)
C5 C10 C9 116.2(2)
C8 C9 C19 116.2(2)
C8 C9 C11 117.1(2)
C19 C9 C11 118.4(2)
C8 C9 C10 116.2(2)
C19 C9 C10 58.91(18)
C11 C9 C10 117.4(2)
C7 C8 C9 121.5(3)
C7 C8 C14 122.5(3)
C9 C8 C14 115.8(2)
C8 C14 C15 116.4(2)
C8 C14 C28 106.2(2)
C15 C14 C28 107.8(2)
C8 C14 C13 111.5(2)
C15 C14 C13 101.9(2)
C28 C14 C13 113.1(2)
C16 C15 C14 104.4(2)
C16 C15 H15A 110.9
C14 C15 H15A 110.9
C16 C15 H15B 110.9
C14 C15 H15B 110.9
H15A C15 H15B 108.9
O16 C16 C15 107.4(2)
O16 C16 C17 112.6(2)
C15 C16 C17 107.4(2)
O16 C16 H16 109.8
C15 C16 H16 109.8
C17 C16 H16 109.8
O23 C23 O16 105.4(2)
O23 C23 C22 109.9(2)
O16 C23 C22 111.4(2)
O23 C23 C24 105.8(2)
O16 C23 C24 110.3(2)
C22 C23 C24 113.5(2)
O24 C24 C25 110.3(2)
O24 C24 C23 110.7(2)
C25 C24 C23 103.2(2)
O24 C24 H24A 110.8
C25 C24 H24A 110.8
C23 C24 H24A 110.8
O25 C25 C27 111.3(2)
O25 C25 C26 108.9(2)
C27 C25 C26 115.8(2)
O25 C25 C24 104.5(2)
C27 C25 C24 115.5(2)
C26 C25 C24 99.8(2)
C25 C27 H27A 109.5
C25 C27 H27B 109.5
H27A C27 H27B 109.5
C25 C27 H27C 109.5
H27A C27 H27C 109.5
H27B C27 H27C 109.5
C10 C19 C9 60.75(19)
C10 C19 H19A 117.7
C9 C19 H19A 117.7
C10 C19 H19B 117.7
C9 C19 H19B 117.7
H19A C19 H19B 114.8
C9 C11 C12 117.7(2)
C9 C11 H11A 107.9
C12 C11 H11A 107.9
C9 C11 H11B 107.9
C12 C11 H11B 107.9
H11A C11 H11B 107.2
O12 C12 C13 110.8(2)
O12 C12 C11 109.4(2)
C13 C12 C11 112.9(2)
O12 C12 H12A 107.8
C13 C12 H12A 107.8
C11 C12 H12A 107.8
C12 C13 C18 109.7(2)
C12 C13 C17 115.9(2)
C18 C13 C17 110.4(2)
C12 C13 C14 108.7(2)
C18 C13 C14 111.2(2)
C17 C13 C14 100.6(2)
C8 C7 C6 123.4(3)
C8 C7 H7 118.3
C6 C7 H7 118.3
C7 C6 C5 110.9(2)
C7 C6 H6A 109.5
C5 C6 H6A 109.5
C7 C6 H6B 109.5
C5 C6 H6B 109.5
H6A C6 H6B 108.1
C10 C5 C6 112.4(2)
C10 C5 C4 112.9(2)
C6 C5 C4 112.7(2)
C10 C5 H5 106.1
C6 C5 H5 106.1
C4 C5 H5 106.1
C29 C4 C3 108.6(2)
C29 C4 C30 109.8(2)
C3 C4 C30 108.8(2)
C29 C4 C5 110.2(2)
C3 C4 C5 106.6(2)
C30 C4 C5 112.7(2)
C4 C30 H30A 109.5
C4 C30 H30B 109.5
H30A C30 H30B 109.5
C4 C30 H30C 109.5
H30A C30 H30C 109.5
H30B C30 H30C 109.5
C4 C29 H29A 109.5
C4 C29 H29B 109.5
H29A C29 H29B 109.5
C4 C29 H29C 109.5
H29A C29 H29C 109.5
H29B C29 H29C 109.5
C20 C17 C16 111.2(2)
C20 C17 C13 121.4(2)
C16 C17 C13 103.9(2)
C20 C17 H17 106.4
C16 C17 H17 106.4
C13 C17 H17 106.4
C21 C20 C22 108.7(2)
C21 C20 C17 111.6(2)
C22 C20 C17 107.4(2)
C21 C20 H20 109.7
C22 C20 H20 109.7
C17 C20 H20 109.7
C23 C22 C20 112.0(2)
C23 C22 H22A 109.2
C20 C22 H22A 109.2
C23 C22 H22B 109.2
C20 C22 H22B 109.2
H22A C22 H22B 107.9
O23 C26 C25 105.4(2)
O23 C26 H26A 110.7
C25 C26 H26A 110.7
O23 C26 H26B 110.7
C25 C26 H26B 110.7
H26A C26 H26B 108.8
C20 C21 H21A 109.5
C20 C21 H21B 109.5
H21A C21 H21B 109.5
C20 C21 H21C 109.5
H21A C21 H21C 109.5
H21B C21 H21C 109.5
C14 C28 H28A 109.5
C14 C28 H28B 109.5
H28A C28 H28B 109.5
C14 C28 H28C 109.5
H28A C28 H28C 109.5
H28B C28 H28C 109.5
C13 C18 H18A 109.5
C13 C18 H18B 109.5
H18A C18 H18B 109.5
C13 C18 H18C 109.5
H18A C18 H18C 109.5
H18B C18 H18C 109.5

loop_
_geom_bond_atom_site_label_1
_geom_bond_atom_site_label_2
_geom_bond_distance
O1S H1SA 0.8704
O1S H1SB 0.8573
O3 C3 1.211(4)
O16 C23 1.427(3)
O16 C16 1.446(3)
O23 C23 1.423(4)
O23 C26 1.426(4)
O25 C25 1.442(3)
O25 H25 0.8400
O24 C24 1.424(3)
O24 H24 0.8400
O12 C12 1.443(3)
O12 H12 0.8400
C3 C2 1.505(4)
C3 C4 1.535(4)
C2 C1 1.539(4)
C2 H2A 0.9900
C2 H2B 0.9900
C1 C10 1.514(4)
C1 H1A 0.9900
C1 H1B 0.9900
C10 C19 1.506(4)
C10 C5 1.530(4)
C10 C9 1.534(4)
C9 C8 1.499(4)
C9 C19 1.528(4)
C9 C11 1.533(4)
C8 C7 1.330(4)
C8 C14 1.504(4)
C14 C15 1.535(4)
C14 C28 1.553(4)
C14 C13 1.575(3)
C15 C16 1.531(4)
C15 H15A 0.9900
C15 H15B 0.9900
C16 C17 1.553(4)
C16 H16 1.0000
C23 C22 1.515(4)
C23 C24 1.564(4)
C24 C25 1.533(4)
C24 H24A 1.0000
C25 C27 1.513(4)
C25 C26 1.520(4)
C27 H27A 0.9800
C27 H27B 0.9800
C27 H27C 0.9800
C19 H19A 0.9900
C19 H19B 0.9900
C11 C12 1.561(4)
C11 H11A 0.9900
C11 H11B 0.9900
C12 C13 1.533(4)
C12 H12A 1.0000
C13 C18 1.544(4)
C13 C17 1.554(4)
C7 C6 1.508(4)
C7 H7 0.9500
C6 C5 1.535(4)
C6 H6A 0.9900
C6 H6B 0.9900
C5 C4 1.564(4)
C5 H5 1.0000
C4 C29 1.527(4)
C4 C30 1.535(4)
C30 H30A 0.9800
C30 H30B 0.9800
C30 H30C 0.9800
C29 H29A 0.9800
C29 H29B 0.9800
C29 H29C 0.9800
C17 C20 1.534(4)
C17 H17 1.0000
C20 C21 1.530(4)
C20 C22 1.530(4)
C20 H20 1.0000
C22 H22A 0.9900
C22 H22B 0.9900
C26 H26A 0.9900
C26 H26B 0.9900
C21 H21A 0.9800
C21 H21B 0.9800
C21 H21C 0.9800
C28 H28A 0.9800
C28 H28B 0.9800
C28 H28C 0.9800
C18 H18A 0.9800
C18 H18B 0.9800
C18 H18C 0.9800

loop_
_geom_hbond_atom_site_label_D
_geom_hbond_atom_site_label_H
_geom_hbond_atom_site_label_A
_geom_hbond_distance_DH
_geom_hbond_distance_HA
_geom_hbond_distance_DA
_geom_hbond_angle_DHA
_geom_hbond_site_symmetry_A
O12 H12 O1S 0.84 1.91 2.733(3) 168.0 2_557
O24 H24 O16 0.84 2.03 2.580(3) 122.3 .
O25 H25 O12 0.84 1.92 2.765(3) 178.9 2_657
O1S H1SB O3 0.86 2.12 2.938(3) 159.9 .
O1S H1SA O25 0.87 1.88 2.754(3) 177.4 1_545
O12 H12 O1S 0.84 1.91 2.733(3) 168.0 2_557
O24 H24 O16 0.84 2.03 2.580(3) 122.3 .
O25 H25 O12 0.84 1.92 2.765(3) 178.9 2_657
O1S H1SB O3 0.86 2.12 2.938(3) 159.9 .
O1S H1SA O25 0.87 1.88 2.754(3) 177.4 1_545
O1S H1SB O3 0.86 2.12 2.938(3) 159.9 .
O1S H1SA O25 0.87 1.88 2.754(3) 177.4 1_545
O12 H12 O1S 0.84 1.91 2.733(3) 168.0 2_557
O24 H24 O16 0.84 2.03 2.580(3) 122.3 .
O25 H25 O12 0.84 1.92 2.765(3) 178.9 2_657
O1S H1SA O25 0.87 1.88 2.754(3) 177.4 1_545
O1S H1SB O3 0.86 2.12 2.938(3) 159.9 .
O25 H25 O12 0.84 1.92 2.765(3) 178.9 2_657
O24 H24 O16 0.84 2.03 2.580(3) 122.3 .
O12 H12 O1S 0.84 1.91 2.733(3) 168.0 2_557

loop_
_geom_torsion_atom_site_label_1
_geom_torsion_atom_site_label_2
_geom_torsion_atom_site_label_3
_geom_torsion_atom_site_label_4
_geom_torsion
O3 C3 C2 C1 -117.8(3)
C4 C3 C2 C1 58.9(3)
C3 C2 C1 C10 -53.2(3)
C2 C1 C10 C19 -99.7(3)
C2 C1 C10 C5 51.9(3)
C2 C1 C10 C9 -168.8(2)
C19 C10 C9 C8 106.2(3)
C1 C10 C9 C8 -144.8(3)
C5 C10 C9 C8 -6.7(4)
C1 C10 C9 C19 109.1(3)
C5 C10 C9 C19 -112.9(3)
C19 C10 C9 C11 -108.2(3)
C1 C10 C9 C11 0.9(4)
C5 C10 C9 C11 138.9(3)
C19 C9 C8 C7 49.7(4)
C11 C9 C8 C7 -162.5(3)
C10 C9 C8 C7 -16.7(4)
C19 C9 C8 C14 -134.4(3)
C11 C9 C8 C14 13.4(4)
C10 C9 C8 C14 159.1(2)
C7 C8 C14 C15 -32.1(4)
C9 C8 C14 C15 152.1(2)
C7 C8 C14 C28 87.9(3)
C9 C8 C14 C28 -87.9(3)
C7 C8 C14 C13 -148.4(3)
C9 C8 C14 C13 35.8(3)
C8 C14 C15 C16 -159.5(2)
C28 C14 C15 C16 81.4(3)
C13 C14 C15 C16 -37.9(3)
C23 O16 C16 C15 -179.5(2)
C23 O16 C16 C17 -61.4(3)
C14 C15 C16 O16 136.0(2)
C14 C15 C16 C17 14.7(3)
C26 O23 C23 O16 108.3(2)
C26 O23 C23 C22 -131.5(2)
C26 O23 C23 C24 -8.6(3)
C16 O16 C23 O23 145.1(2)
C16 O16 C23 C22 25.9(3)
C16 O16 C23 C24 -101.2(3)
O23 C23 C24 O24 100.8(3)
O16 C23 C24 O24 -12.7(3)
C22 C23 C24 O24 -138.6(3)
O23 C23 C24 C25 -17.2(3)
O16 C23 C24 C25 -130.7(2)
C22 C23 C24 C25 103.4(3)
O24 C24 C25 O25 163.2(2)
C23 C24 C25 O25 -78.5(3)
O24 C24 C25 C27 40.6(3)
C23 C24 C25 C27 158.9(2)
O24 C24 C25 C26 -84.2(3)
C23 C24 C25 C26 34.1(3)
C1 C10 C19 C9 -106.4(3)
C5 C10 C19 C9 104.4(3)
C8 C9 C19 C10 -106.1(3)
C11 C9 C19 C10 106.6(3)
C8 C9 C11 C12 -34.1(4)
C19 C9 C11 C12 113.0(3)
C10 C9 C11 C12 -179.4(2)
C9 C11 C12 O12 -121.3(2)
C9 C11 C12 C13 2.6(3)
O12 C12 C13 C18 46.1(3)
C11 C12 C13 C18 -77.1(3)
O12 C12 C13 C17 -79.7(3)
C11 C12 C13 C17 157.2(2)
O12 C12 C13 C14 167.9(2)
C11 C12 C13 C14 44.8(3)
C8 C14 C13 C12 -66.4(3)
C15 C14 C13 C12 168.7(2)
C28 C14 C13 C12 53.3(3)
C8 C14 C13 C18 54.6(3)
C15 C14 C13 C18 -70.3(3)
C28 C14 C13 C18 174.2(2)
C8 C14 C13 C17 171.5(2)
C15 C14 C13 C17 46.6(2)
C28 C14 C13 C17 -68.9(3)
C9 C8 C7 C6 4.9(4)
C14 C8 C7 C6 -170.7(3)
C8 C7 C6 C5 29.1(4)
C19 C10 C5 C6 -30.4(4)
C1 C10 C5 C6 178.9(2)
C9 C10 C5 C6 39.4(3)
C19 C10 C5 C4 98.4(3)
C1 C10 C5 C4 -52.3(3)
C9 C10 C5 C4 168.2(2)
C7 C6 C5 C10 -49.5(3)
C7 C6 C5 C4 -178.4(2)
O3 C3 C4 C29 0.2(4)
C2 C3 C4 C29 -176.4(2)
O3 C3 C4 C30 -119.3(3)
C2 C3 C4 C30 64.1(3)
O3 C3 C4 C5 118.9(3)
C2 C3 C4 C5 -57.8(3)
C10 C5 C4 C29 169.8(2)
C6 C5 C4 C29 -61.6(3)
C10 C5 C4 C3 52.2(3)
C6 C5 C4 C3 -179.2(2)
C10 C5 C4 C30 -67.1(3)
C6 C5 C4 C30 61.5(3)
O16 C16 C17 C20 28.9(3)
C15 C16 C17 C20 146.9(2)
O16 C16 C17 C13 -103.4(3)
C15 C16 C17 C13 14.6(3)
C12 C13 C17 C20 79.8(3)
C18 C13 C17 C20 -45.7(3)
C14 C13 C17 C20 -163.2(2)
C12 C13 C17 C16 -154.1(2)
C18 C13 C17 C16 80.4(3)
C14 C13 C17 C16 -37.2(2)
C16 C17 C20 C21 148.8(2)
C13 C17 C20 C21 -88.5(3)
C16 C17 C20 C22 29.7(3)
C13 C17 C20 C22 152.4(2)
O23 C23 C22 C20 -79.1(3)
O16 C23 C22 C20 37.4(3)
C24 C23 C22 C20 162.7(2)
C21 C20 C22 C23 173.6(2)
C17 C20 C22 C23 -65.5(3)
C23 O23 C26 C25 31.7(3)
O25 C25 C26 O23 68.5(3)
C27 C25 C26 O23 -165.3(2)
C24 C25 C26 O23 -40.7(3)
